data_2003532
loop_
_publ_author_name
'Baughman, R. G.'
'Chang, S.-C.'
'Utecht, R. E.'
'Lewis, D. E.'

_publ_section_title
;
 Two Related Potent Antiviral Compounds:
 3-Bromo-<i>N</i>-butyl-4-butylamino-1,8-naphthalenedicarboximide (1)
 and 4-Amino-3-bromo-<i>N</i>-butyl-1,8-naphthalenedicarboximide (2)
;
_journal_issue 6
_journal_name_full 'Acta Crystallographica Section C'
_journal_page_first 1189
_journal_page_last 1193
_journal_paper_doi 10.1107/S0108270194011005
_journal_volume 51
_journal_year 1995
_chemical_compound_source 'synthesized, recrystallized from EtOAc'
_chemical_formula_sum 'C20 H23 Br N2 O2'
_chemical_formula_weight 403.31
_space_group_IT_number 2
_space_group_name_Hall '-P 1'
_space_group_name_H-M_alt 'P -1'
_symmetry_cell_setting triclinic
_symmetry_space_group_name_Hall '-P 1'
_symmetry_space_group_name_H-M 'P -1'
_cell_angle_alpha 87.84(2)
_cell_angle_beta 88.13(2)
_cell_angle_gamma 80.61(2)
_cell_formula_units_Z 2
_cell_length_a 8.374(2)
_cell_length_b 9.935(2)
_cell_length_c 11.139(2)
_cell_measurement_reflns_used 25
_cell_measurement_temperature 290(2)
_cell_measurement_theta_max 13.1
_cell_measurement_theta_min 5.1
_cell_volume 913.3(3)
_diffrn_measurement_device 'Siemens P3'
_diffrn_measurement_method \w/2\q
_diffrn_radiation_type MoK\a
_diffrn_radiation_wavelength 0.71073
_diffrn_reflns_av_R_equivalents 0.0318
_diffrn_reflns_limit_h_max 9
_diffrn_reflns_limit_h_min -9
_diffrn_reflns_limit_k_max 11
_diffrn_reflns_limit_k_min -11
_diffrn_reflns_limit_l_max 13
_diffrn_reflns_limit_l_min -13
_diffrn_reflns_number 6359
_diffrn_reflns_theta_max 25.04
_diffrn_standards_decay_% +-2.8
_diffrn_standards_interval_count 50
_diffrn_standards_number 3
_exptl_absorpt_coefficient_mu 2.266
_exptl_absorpt_correction_T_max 0.775
_exptl_absorpt_correction_T_min 0.428
_exptl_absorpt_correction_type empirical
_exptl_crystal_colour yellow
_exptl_crystal_density_diffrn 1.467
_exptl_crystal_description Prism
_exptl_crystal_size_max 0.375
_exptl_crystal_size_mid 0.23
_exptl_crystal_size_min 0.11
_refine_diff_density_max 0.316
_refine_diff_density_min -0.249
_refine_ls_goodness_of_fit_obs 1.050
_refine_ls_number_parameters 226
_refine_ls_number_reflns 3227
_refine_ls_R_factor_obs 0.0379
_refine_ls_structure_factor_coef Fsqd
_refine_ls_wR_factor_obs 0.0912
_reflns_number_total 3228
_reflns_observed_criterion I>2\s(I)
_cod_data_source_file cr1107.cif
_cod_data_source_block 1
_cod_original_cell_volume 913.3(4)
_cod_database_code 2003532

loop_
_space_group_symop_id
_space_group_symop_operation_xyz
1 x,y,z
2 -x,-y,-z

loop_
_atom_site_label
_atom_site_fract_x
_atom_site_fract_y
_atom_site_fract_z
_atom_site_U_iso_or_equiv
Br -.0491(1) .3733(1) -.1918(1) .057(1)
O(1) -.1362(3) -.0200(2) .1375(2) .051(1)
O(2) -.4283(3) .1663(3) .4562(2) .057(1)
N(1) -.2895(3) .0715(3) .2938(2) .036(1)
N(2) -.2522(4) .5999(3) -.0580(3) .059(1)
C(1) -.2098(4) .0831(3) .1837(3) .036(1)
C(2) -.1447(4) .2347(3) .0163(3) .037(1)
C(3) -.1589(4) .3622(3) -.0409(3) .039(1)
C(4) -.2475(4) .4821(3) .0076(3) .042(1)
C(5) -.4193(5) .5764(4) .1855(3) .056(1)
C(6) -.4905(5) .5572(4) .2960(3) .059(1)
C(7) -.4765(5) .4284(3) .3505(3) .047(1)
C(8) -.3720(4) .1828(3) .3564(3) .040(1)
C(9) -.2200(4) .2193(3) .1265(3) .033(1)
C(10) -.3264(4) .4666(3) .1235(3) .037(1)
C(11) -.3864(4) .3182(3) .2949(3) .037(1)
C(12) -.3108(4) .3349(3) .1815(3) .033(1)
C(13) -.2864(4) -.0663(3) .3500(3) .041(1)
C(14) -.1411(4) -.1118(3) .4272(3) .042(1)
C(15) -.1434(5) -.2515(4) .4858(3) .052(1)
C(16) .0063(6) -.3033(5) .5580(4) .081(1)
C(17) -.3206(5) .7415(3) -.0366(3) .047(1)
C(18) -.2772(5) .8277(3) -.1447(3) .047(1)
C(19) -.3453(5) .9769(3) -.1367(3) .049(1)
C(20) -.2912(6) 1.0612(4) -.2408(4) .067(1)
H(2A) -.2022(4) .5883(3) -.1305(3) .080
H(2B) -.0821(4) .1569(3) -.0210(3) .080
H(5A) -.4325(5) .6665(4) .1491(3) .080
H(6A) -.5507(5) .6340(4) .3361(3) .080
H(7A) -.5296(5) .4158(3) .4268(3) .080
H(13A) -.2865(4) -.1307(3) .2880(3) .080
H(13B) -.3832(4) -.0667(3) .3986(3) .080
H(14A) -.1394(4) -.0467(3) .4885(3) .080
H(14B) -.0441(4) -.1139(3) .3784(3) .080
H(15A) -.1520(5) -.3152(4) .4246(3) .080
H(15B) -.2375(5) -.2477(4) .5379(3) .080
H(16A) -.0018(6) -.3919(5) .5928(4) .080
H(16B) .1008(6) -.3095(5) .5061(4) .080
H(16C) .0144(6) -.2412(5) .6207(4) .080
H(17A) -.2772(5) .7708(3) .0349(3) .080
H(17B) -.4361(5) .7509(3) -.0261(3) .080
H(18A) -.3164(5) .7936(3) -.2157(3) .080
H(18B) -.1614(5) .8178(3) -.1530(3) .080
H(19A) -.3122(5) 1.0100(3) -.0632(3) .080
H(19C) -.4614(5) .9878(3) -.1344(3) .080
H(20D) -.3377(6) 1.1552(4) -.2316(4) .080
H(20A) -.1752(6) 1.0523(4) -.2426(4) .080
H(20B) -.3260(6) 1.0298(4) -.3146(4) .080

loop_
_geom_angle_atom_site_label_1
_geom_angle_atom_site_label_2
_geom_angle_atom_site_label_3
_geom_angle
C(1) N(1) C(8) 124.0(3)
C(1) N(1) C(13) 118.5(3)
C(8) N(1) C(13) 117.5(3)
C(4) N(2) C(17) 133.8(3)
O(1) C(1) N(1) 119.3(3)
O(1) C(1) C(9) 122.8(3)
N(1) C(1) C(9) 117.9(3)
C(9) C(2) C(3) 120.1(3)
C(2) C(3) C(4) 123.8(3)
C(2) C(3) Br 117.0(2)
C(4) C(3) Br 119.2(2)
N(2) C(4) C(3) 117.7(3)
N(2) C(4) C(10) 125.9(3)
C(3) C(4) C(10) 116.3(3)
C(6) C(5) C(10) 121.8(3)
C(5) C(6) C(7) 120.8(3)
C(11) C(7) C(6) 119.9(3)
O(2) C(8) N(1) 120.5(3)
O(2) C(8) C(11) 122.5(3)
N(1) C(8) C(11) 117.0(3)
C(2) C(9) C(12) 119.5(3)
C(2) C(9) C(1) 119.6(3)
C(12) C(9) C(1) 120.8(3)
C(5) C(10) C(12) 116.9(3)
C(5) C(10) C(4) 123.8(3)
C(12) C(10) C(4) 119.4(3)
C(7) C(11) C(12) 120.5(3)
C(7) C(11) C(8) 118.5(3)
C(12) C(11) C(8) 121.0(3)
C(11) C(12) C(9) 119.1(3)
C(11) C(12) C(10) 120.1(3)
C(9) C(12) C(10) 120.9(3)
N(1) C(13) C(14) 113.3(3)
C(13) C(14) C(15) 112.1(3)
C(14) C(15) C(16) 113.2(3)
N(2) C(17) C(18) 108.0(3)
C(19) C(18) C(17) 113.8(3)
C(18) C(19) C(20) 112.7(3)

loop_
_geom_bond_atom_site_label_1
_geom_bond_atom_site_label_2
_geom_bond_distance
Br C(3) 1.898(3)
O(1) C(1) 1.228(4)
O(2) C(8) 1.209(4)
N(1) C(1) 1.387(4)
N(1) C(8) 1.401(4)
N(1) C(13) 1.481(4)
N(2) C(4) 1.351(4)
N(2) C(17) 1.455(4)
C(1) C(9) 1.464(4)
C(2) C(9) 1.377(4)
C(2) C(3) 1.385(4)
C(3) C(4) 1.413(4)
C(4) C(10) 1.446(4)
C(5) C(6) 1.370(5)
C(5) C(10) 1.420(5)
C(6) C(7) 1.385(5)
C(7) C(11) 1.380(5)
C(8) C(11) 1.475(5)
C(9) C(12) 1.418(4)
C(10) C(12) 1.426(4)
C(11) C(12) 1.411(4)
C(13) C(14) 1.511(5)
C(14) C(15) 1.515(5)
C(15) C(16) 1.518(6)
C(17) C(18) 1.521(5)
C(18) C(19) 1.503(5)
C(19) C(20) 1.506(5)

loop_
_geom_torsion_atom_site_label_1
_geom_torsion_atom_site_label_2
_geom_torsion_atom_site_label_3
_geom_torsion_atom_site_label_4
_geom_torsion
C(4) C(10) C(12) C(9) -0.4(5)
C(4) C(10) C(12) C(11) 179.7(3)
C(5) C(10) C(12) C(9) -179.9(3)
C(6) C(7) C(11) C(12) -1.4(5)
C(1) N(1) C(13) C(14) 87.6(3)
C(8) N(1) C(13) C(14) -91.7(3)
N(1) C(13) C(14) C(15) 178.6(3)
C(13) C(14) C(15) C(16) 176.6(3)
C(3) C(4) N(2) C(17) -175.9(3)
C(10) C(4) N(2) C(17) 4.6(6)
C(4) N(2) C(17) C(18) 177.2(4)
N(2) C(17) C(18) C(19) 178.0(3)
C(17) C(18) C(19) C(20) 176.1(3)
